data_4001706
loop_
_publ_author_name
'de Groot, C. H. (Kees)'
'Gurnani, Chitra'
'Hector, Andrew L.'
'Huang, Ruomeng'
'Jura, Marek'
'Levason, William'
'Reid, Gillian'

_publ_section_title
;
 Highly Selective Chemical Vapor Deposition of Tin Diselenide Thin Films
 onto Patterned Substrates via Single Source Diselenoether Precursors
;
_journal_issue 22
_journal_name_full 'Chemistry of Materials'
_journal_page_first 4442
_journal_paper_doi 10.1021/cm302864x
_journal_volume 24
_journal_year 2012
_chemical_formula_moiety 'C10 H22 Cl4 Se2 Sn'
_chemical_formula_structural '(C10 H22 Se2) (Cl4 Sn)'
_chemical_formula_sum 'C10 H22 Cl4 Se2 Sn'
_chemical_formula_weight 560.69
_chemical_name_systematic
; 
  (1,2-bis(butylselanyl)ethane)tetrachlorotin(IV)
;
_space_group_IT_number 15
_space_group_name_Hall '-C 2yc'
_symmetry_cell_setting monoclinic
_symmetry_space_group_name_Hall '-C 2yc'
_symmetry_space_group_name_H-M 'C 1 2/c 1'
_atom_sites_solution_hydrogens geom
_atom_sites_solution_primary direct
_atom_sites_solution_secondary difmap
_audit_creation_date 2011-06-26
_audit_creation_method 'SHELXL-97 + hand edit'
_cell_angle_alpha 90.00
_cell_angle_beta 102.432(4)
_cell_angle_gamma 90.00
_cell_formula_units_Z 4
_cell_length_a 9.186(2)
_cell_length_b 11.811(4)
_cell_length_c 17.1785(10)
_cell_measurement_reflns_used 11705
_cell_measurement_temperature 120(2)
_cell_measurement_theta_max 27.48
_cell_measurement_theta_min 2.91
_cell_volume 1820.1(7)
_computing_cell_refinement 'DENZO (Otwinowski & Minor, 1997)'
_computing_data_collection 'COLLECT (Hooft, R.W.W., 1998)'
_computing_data_reduction 'DENZO (Otwinowski & Minor, 1997)'
_computing_structure_refinement 'SHELXL-97 (Sheldrick, 1997)'
_computing_structure_solution 'SHELXS-97 (Sheldrick, 1997)'
_diffrn_ambient_temperature 120(2)
_diffrn_measured_fraction_theta_full 0.984
_diffrn_measured_fraction_theta_max 0.984
_diffrn_measurement_device_type 'Bruker-Nonius APEX II CCD camera on \k-goniostat'
_diffrn_measurement_method '\f & \w scans'
_diffrn_radiation_monochromator '10cm confocal mirrors'
_diffrn_radiation_source 'Bruker-Nonius FR591 rotating anode'
_diffrn_radiation_type MoK\a
_diffrn_radiation_wavelength 0.71073
_diffrn_reflns_av_R_equivalents 0.0455
_diffrn_reflns_av_sigmaI/netI 0.0413
_diffrn_reflns_limit_h_max 11
_diffrn_reflns_limit_h_min -11
_diffrn_reflns_limit_k_max 15
_diffrn_reflns_limit_k_min -14
_diffrn_reflns_limit_l_max 22
_diffrn_reflns_limit_l_min -22
_diffrn_reflns_number 7590
_diffrn_reflns_theta_full 27.57
_diffrn_reflns_theta_max 27.57
_diffrn_reflns_theta_min 3.29
_diffrn_standards_number 0
_exptl_absorpt_coefficient_mu 5.972
_exptl_absorpt_correction_T_max 1.0000
_exptl_absorpt_correction_T_min 0.4414
_exptl_absorpt_correction_type multi-scan
_exptl_absorpt_process_details 'G.M. Sheldrick, (2007). SADABS. Version 2007/2. Bruker AXS Inc.'
_exptl_crystal_colour colourless
_exptl_crystal_density_diffrn 2.046
_exptl_crystal_density_method 'not measured'
_exptl_crystal_description block
_exptl_crystal_F_000 1072
_exptl_crystal_size_max 0.20
_exptl_crystal_size_mid 0.15
_exptl_crystal_size_min 0.11
_refine_diff_density_max 1.221
_refine_diff_density_min -0.983
_refine_diff_density_rms 0.151
_refine_ls_extinction_method none
_refine_ls_goodness_of_fit_ref 1.074
_refine_ls_hydrogen_treatment constr
_refine_ls_matrix_type full
_refine_ls_number_parameters 79
_refine_ls_number_reflns 2079
_refine_ls_number_restraints 0
_refine_ls_restrained_S_all 1.074
_refine_ls_R_factor_all 0.0402
_refine_ls_R_factor_gt 0.0336
_refine_ls_shift/su_max 0.000
_refine_ls_shift/su_mean 0.000
_refine_ls_structure_factor_coef Fsqd
_refine_ls_weighting_details 'w=1/[\s^2^(Fo^2^)+(0.0151P)^2^+16.4431P] where P=(Fo^2^+2Fc^2^)/3'
_refine_ls_weighting_scheme calc
_refine_ls_wR_factor_gt 0.0753
_refine_ls_wR_factor_ref 0.0794
_reflns_number_gt 1870
_reflns_number_total 2079
_reflns_threshold_expression I>2sigma(I)
_cod_data_source_file cm302864x_si_002.cif
_cod_data_source_block 11cg01
_cod_original_cell_volume 1820.0(7)
_cod_original_sg_symbol_H-M 'C 2/c'
_cod_database_code 4001706

loop_
_symmetry_equiv_pos_as_xyz
'x, y, z'
'-x, y, -z+1/2'
'x+1/2, y+1/2, z'
'-x+1/2, y+1/2, -z+1/2'
'-x, -y, -z'
'x, -y, z-1/2'
'-x+1/2, -y+1/2, -z'
'x+1/2, -y+1/2, z-1/2'

loop_
_atom_site_label
_atom_site_type_symbol
_atom_site_fract_x
_atom_site_fract_y
_atom_site_fract_z
_atom_site_U_iso_or_equiv
_atom_site_adp_type
_atom_site_occupancy
_atom_site_symmetry_multiplicity
_atom_site_calc_flag
_atom_site_refinement_flags
Sn1 Sn 0.5000 0.42103(3) 0.2500 0.01531(12) Uani 1 2 d S
Se1 Se 0.47275(4) 0.59001(3) 0.35454(2) 0.01777(12) Uani 1 1 d .
Cl1 Cl 0.75935(11) 0.43840(8) 0.31795(6) 0.0200(2) Uani 1 1 d .
Cl2 Cl 0.55436(11) 0.28872(9) 0.15546(6) 0.0218(2) Uani 1 1 d .
C1 C 0.1486(6) 0.3999(4) 0.4854(3) 0.0291(10) Uani 1 1 d .
H1A H 0.0407 0.4105 0.4677 0.044 Uiso 1 1 calc R
H1B H 0.1744 0.3928 0.5435 0.044 Uiso 1 1 calc R
H1C H 0.1787 0.3311 0.4611 0.044 Uiso 1 1 calc R
C2 C 0.2294(5) 0.5017(4) 0.4600(3) 0.0270(10) Uani 1 1 d .
H2A H 0.2106 0.5691 0.4906 0.032 Uiso 1 1 calc R
H2B H 0.3381 0.4871 0.4725 0.032 Uiso 1 1 calc R
C3 C 0.1786(5) 0.5255(4) 0.3719(3) 0.0206(8) Uani 1 1 d .
H3A H 0.0704 0.5422 0.3604 0.025 Uiso 1 1 calc R
H3B H 0.1931 0.4563 0.3420 0.025 Uiso 1 1 calc R
C4 C 0.2590(5) 0.6239(4) 0.3410(3) 0.0218(9) Uani 1 1 d .
H4A H 0.2461 0.6938 0.3706 0.026 Uiso 1 1 calc R
H4B H 0.2147 0.6369 0.2839 0.026 Uiso 1 1 calc R
C5 C 0.5327(5) 0.7161(4) 0.2940(3) 0.0252(9) Uani 1 1 d .
H5A H 0.5045 0.7878 0.3167 0.030 Uiso 1 1 calc R
H5B H 0.6427 0.7153 0.3020 0.030 Uiso 1 1 calc R

loop_
_atom_site_aniso_label
_atom_site_aniso_U_11
_atom_site_aniso_U_22
_atom_site_aniso_U_33
_atom_site_aniso_U_23
_atom_site_aniso_U_13
_atom_site_aniso_U_12
Sn1 0.0115(2) 0.00998(18) 0.0241(2) 0.000 0.00315(14) 0.000
Se1 0.0133(2) 0.0143(2) 0.0253(2) -0.00166(14) 0.00331(16) 0.00189(15)
Cl1 0.0124(5) 0.0181(5) 0.0281(5) -0.0005(4) 0.0014(4) 0.0009(4)
Cl2 0.0180(5) 0.0167(5) 0.0312(5) -0.0052(4) 0.0065(4) -0.0007(4)
C1 0.032(3) 0.025(2) 0.031(2) 0.0026(18) 0.009(2) -0.0002(19)
C2 0.024(2) 0.026(2) 0.032(2) -0.0017(18) 0.0090(19) -0.0054(19)
C3 0.016(2) 0.017(2) 0.030(2) 0.0029(16) 0.0057(16) 0.0010(16)
C4 0.016(2) 0.019(2) 0.031(2) 0.0011(17) 0.0075(17) 0.0026(17)
C5 0.017(2) 0.0120(19) 0.049(3) -0.0029(18) 0.0127(19) -0.0019(16)

loop_
_atom_type_symbol
_atom_type_description
_atom_type_scat_dispersion_real
_atom_type_scat_dispersion_imag
_atom_type_scat_source
C C 0.0033 0.0016 'International Tables Vol C Tables 4.2.6.8 and 6.1.1.4'
H H 0.0000 0.0000 'International Tables Vol C Tables 4.2.6.8 and 6.1.1.4'
Cl Cl 0.1484 0.1585 'International Tables Vol C Tables 4.2.6.8 and 6.1.1.4'
Sn Sn -0.6537 1.4246 'International Tables Vol C Tables 4.2.6.8 and 6.1.1.4'
Se Se -0.0929 2.2259 'International Tables Vol C Tables 4.2.6.8 and 6.1.1.4'

loop_
_geom_angle_atom_site_label_1
_geom_angle_atom_site_label_2
_geom_angle_atom_site_label_3
_geom_angle
_geom_angle_site_symmetry_1
_geom_angle_site_symmetry_3
Cl2 Sn1 Cl2 98.04(6) . 2_655
Cl2 Sn1 Cl1 93.17(4) . .
Cl2 Sn1 Cl1 93.19(4) 2_655 .
Cl2 Sn1 Cl1 93.19(4) . 2_655
Cl2 Sn1 Cl1 93.17(4) 2_655 2_655
Cl1 Sn1 Cl1 170.29(5) . 2_655
Cl2 Sn1 Se1 171.63(3) . .
Cl2 Sn1 Se1 88.21(3) 2_655 .
Cl1 Sn1 Se1 80.87(3) . .
Cl1 Sn1 Se1 92.01(3) 2_655 .
Cl2 Sn1 Se1 88.21(3) . 2_655
Cl2 Sn1 Se1 171.63(3) 2_655 2_655
Cl1 Sn1 Se1 92.01(3) . 2_655
Cl1 Sn1 Se1 80.87(3) 2_655 2_655
Se1 Sn1 Se1 86.14(3) . 2_655
C5 Se1 C4 99.76(18) . .
C5 Se1 Sn1 97.48(13) . .
C4 Se1 Sn1 107.52(13) . .
C2 C1 H1A 109.5 . .
C2 C1 H1B 109.5 . .
H1A C1 H1B 109.5 . .
C2 C1 H1C 109.5 . .
H1A C1 H1C 109.5 . .
H1B C1 H1C 109.5 . .
C3 C2 C1 111.6(4) . .
C3 C2 H2A 109.3 . .
C1 C2 H2A 109.3 . .
C3 C2 H2B 109.3 . .
C1 C2 H2B 109.3 . .
H2A C2 H2B 108.0 . .
C2 C3 C4 114.9(4) . .
C2 C3 H3A 108.6 . .
C4 C3 H3A 108.6 . .
C2 C3 H3B 108.6 . .
C4 C3 H3B 108.6 . .
H3A C3 H3B 107.5 . .
C3 C4 Se1 110.4(3) . .
C3 C4 H4A 109.6 . .
Se1 C4 H4A 109.6 . .
C3 C4 H4B 109.6 . .
Se1 C4 H4B 109.6 . .
H4A C4 H4B 108.1 . .
C5 C5 Se1 115.9(2) 2_655 .
C5 C5 H5A 108.3 2_655 .
Se1 C5 H5A 108.3 . .
C5 C5 H5B 108.3 2_655 .
Se1 C5 H5B 108.3 . .
H5A C5 H5B 107.4 . .

loop_
_geom_bond_atom_site_label_1
_geom_bond_atom_site_label_2
_geom_bond_distance
_geom_bond_site_symmetry_2
Sn1 Cl2 2.3829(11) .
Sn1 Cl2 2.3829(11) 2_655
Sn1 Cl1 2.4254(11) .
Sn1 Cl1 2.4254(11) 2_655
Sn1 Se1 2.7322(7) .
Sn1 Se1 2.7322(7) 2_655
Se1 C5 1.962(4) .
Se1 C4 1.968(4) .
C1 C2 1.525(6) .
C1 H1A 0.9800 .
C1 H1B 0.9800 .
C1 H1C 0.9800 .
C2 C3 1.511(6) .
C2 H2A 0.9900 .
C2 H2B 0.9900 .
C3 C4 1.531(6) .
C3 H3A 0.9900 .
C3 H3B 0.9900 .
C4 H4A 0.9900 .
C4 H4B 0.9900 .
C5 C5 1.501(10) 2_655
C5 H5A 0.9900 .
C5 H5B 0.9900 .

loop_
_geom_torsion_atom_site_label_1
_geom_torsion_atom_site_label_2
_geom_torsion_atom_site_label_3
_geom_torsion_atom_site_label_4
_geom_torsion
_geom_torsion_site_symmetry_3
_geom_torsion_site_symmetry_4
C1 C2 C3 C4 -177.8(4) . .
C2 C3 C4 Se1 62.8(4) . .
C5 Se1 C4 C3 170.7(3) . .
Sn1 Se1 C4 C3 69.6(3) . .
C4 Se1 C5 C5 -65.6(4) . 2_655
Sn1 Se1 C5 C5 43.7(4) . 2_655
Se1 C5 C5 Se1 -64.9(5) 2_655 2_655
